data_2223748
loop_
_publ_author_name
'Bardin, Julie'
'Florence, Alastair J.'
'Arlin, Jean-Baptiste'
'Kennedy, Alan R.'
'Wong, Li Ven'

_publ_section_title
;
 3-Aminocarbonylpyridinium difluoroacetate at 123K
;
_journal_coeditor_code FL2272
_journal_issue 11
_journal_name_full 'Acta Crystallographica Section E'
_journal_page_first o2896
_journal_page_last o2897
_journal_paper_doi 10.1107/S1600536809043414
_journal_volume 65
_journal_year 2009
_chemical_formula_iupac 'C6 H7 N2 O +, C2 H F2 O2 -'
_chemical_formula_moiety 'C6 H7 N2 O +, C2 H F2 O2 -'
_chemical_formula_sum 'C8 H8 F2 N2 O3'
_chemical_formula_weight 218.16
_chemical_name_systematic
;
3-Aminocarbonylpyridinium difluoroacetate
;
_space_group_IT_number 14
_symmetry_cell_setting monoclinic
_symmetry_space_group_name_Hall '-P 2ybc'
_symmetry_space_group_name_H-M 'P 1 21/c 1'
_atom_sites_solution_hydrogens geom
_atom_sites_solution_primary direct
_atom_sites_solution_secondary difmap
_cell_angle_alpha 90
_cell_angle_beta 105.912(2)
_cell_angle_gamma 90
_cell_formula_units_Z 4
_cell_length_a 4.9888(2)
_cell_length_b 25.6147(12)
_cell_length_c 7.2006(4)
_cell_measurement_reflns_used 6311
_cell_measurement_temperature 123
_cell_measurement_theta_max 28.37
_cell_measurement_theta_min 2.94
_cell_volume 884.88(7)
_computing_cell_refinement 'SAINT (Bruker, 2007)'
_computing_data_collection 'APEX2 (Bruker, 2007)'
_computing_data_reduction 'SAINT (Bruker, 2007)'
_computing_molecular_graphics 'PLATON (Spek, 2009) and Mercury (Macrae <i>et al.</i>,  2006)'
_computing_publication_material 'PLATON (Spek, 2009)'
_computing_structure_refinement 'SHELXL97 (Sheldrick, 2008)'
_computing_structure_solution 'SHELXS97 (Sheldrick, 2008)'
_diffrn_ambient_temperature 123
_diffrn_measured_fraction_theta_full 0.991
_diffrn_measured_fraction_theta_max 0.991
_diffrn_measurement_device_type 'Bruker APEXII CCD'
_diffrn_measurement_method '\f and \w'
_diffrn_radiation_monochromator graphite
_diffrn_radiation_source 'fine-focus sealed tube'
_diffrn_radiation_type MoK\a
_diffrn_radiation_wavelength 0.71073
_diffrn_reflns_av_R_equivalents 0.0152
_diffrn_reflns_av_sigmaI/netI 0.0113
_diffrn_reflns_limit_h_max 6
_diffrn_reflns_limit_h_min -6
_diffrn_reflns_limit_k_max 34
_diffrn_reflns_limit_k_min -32
_diffrn_reflns_limit_l_max 9
_diffrn_reflns_limit_l_min -8
_diffrn_reflns_number 8921
_diffrn_reflns_reduction_process
;
;
_diffrn_reflns_theta_full 28.37
_diffrn_reflns_theta_max 28.37
_diffrn_reflns_theta_min 1.59
_exptl_absorpt_coefficient_mu 0.152
_exptl_absorpt_correction_T_max 0.997
_exptl_absorpt_correction_T_min 0.929
_exptl_absorpt_correction_type multi-scan
_exptl_absorpt_process_details '(SADABS; Sheldrick, 2002)'
_exptl_crystal_colour colourless
_exptl_crystal_density_diffrn 1.638
_exptl_crystal_density_method 'Not Measured'
_exptl_crystal_description slab
_exptl_crystal_F_000 448
_exptl_crystal_size_max 0.300
_exptl_crystal_size_mid 0.100
_exptl_crystal_size_min 0.020
_refine_diff_density_max 0.411
_refine_diff_density_min -0.306
_refine_ls_extinction_method none
_refine_ls_goodness_of_fit_ref 1.054
_refine_ls_hydrogen_treatment mixed
_refine_ls_matrix_type full
_refine_ls_number_parameters 152
_refine_ls_number_reflns 2201
_refine_ls_number_restraints 1
_refine_ls_restrained_S_all 1.054
_refine_ls_R_factor_all 0.0348
_refine_ls_R_factor_gt 0.0335
_refine_ls_shift/su_max 0.001
_refine_ls_shift/su_mean 0.000
_refine_ls_structure_factor_coef Fsqd
_refine_ls_weighting_details 'calc w=1/[\s^2^(Fo^2^)+(0.0508P)^2^+0.3230P] where P=(Fo^2^+2Fc^2^)/3'
_refine_ls_weighting_scheme calc
_refine_ls_wR_factor_gt 0.0900
_refine_ls_wR_factor_ref 0.0911
_reflns_number_gt 2087
_reflns_number_total 2201
_reflns_threshold_expression I>2\s(I)
_cod_data_source_file fl2272.cif
_cod_data_source_block I
_cod_depositor_comments
;
The following automatic conversions were performed:
'_symmetry_cell_setting' value 'Monoclinic' changed to 'monoclinic'
according to '/home/saulius/struct/CIF-dictionaries/cif_core.dic'
dictionary named 'cif_core.dic' version 2.4.1 from 2010-06-29.

Automatic conversion script
Id: cif_fix_enum 1527 2010-12-29 10:47:43Z saulius 

The following automatic conversions were performed:

'_symmetry_cell_setting' value 'Monoclinic' changed to 'monoclinic'
according to /home/saulius/struct/CIF-dictionaries/cif_core.dic
dictionary named 'cif_core.dic' version 2.4.1 from 2010-06-29.

Automatic conversion script
Id: cif_fix_values 1715 2011-07-08 13:25:40Z adriana 
;
_cod_original_sg_symbol_H-M 'P 21/c'
_cod_database_code 2223748
_cod_database_fobs_code 2223748

loop_
_symmetry_equiv_pos_site_id
_symmetry_equiv_pos_as_xyz
1 x,y,z
2 -x,1/2+y,1/2-z
3 -x,-y,-z
4 x,1/2-y,1/2+z

loop_
_atom_site_aniso_label
_atom_site_aniso_U_11
_atom_site_aniso_U_22
_atom_site_aniso_U_33
_atom_site_aniso_U_12
_atom_site_aniso_U_13
_atom_site_aniso_U_23
O1 0.0136(4) 0.0203(4) 0.0305(4) 0.0040(3) 0.0065(3) 0.0053(3)
N1 0.0135(4) 0.0148(4) 0.0183(4) 0.0022(3) 0.0027(3) 0.0026(3)
N2 0.0156(4) 0.0124(4) 0.0281(5) 0.0020(3) 0.0066(3) 0.0021(3)
C1 0.0130(4) 0.0137(4) 0.0168(4) -0.0002(3) 0.0034(3) 0.0009(3)
C2 0.0132(4) 0.0132(4) 0.0154(4) 0.0012(3) 0.0042(3) 0.0020(3)
C3 0.0140(4) 0.0181(5) 0.0186(4) 0.0002(3) 0.0011(3) 0.0005(3)
C4 0.0196(5) 0.0156(5) 0.0223(5) -0.0022(4) 0.0023(4) -0.0023(4)
C5 0.0202(5) 0.0139(4) 0.0218(5) 0.0017(3) 0.0054(4) 0.0009(3)
C6 0.0144(4) 0.0152(4) 0.0149(4) 0.0025(3) 0.0039(3) 0.0021(3)
F1 0.0183(3) 0.0226(3) 0.0402(4) 0.0048(2) -0.0072(3) 0.0045(3)
F2 0.0318(4) 0.0254(3) 0.0267(4) -0.0055(3) 0.0020(3) -0.0094(3)
O2 0.0151(4) 0.0154(4) 0.0377(5) 0.0025(3) 0.0019(3) 0.0020(3)
O3 0.0158(3) 0.0128(3) 0.0276(4) -0.0002(3) -0.0007(3) -0.0019(3)
C7 0.0122(4) 0.0140(4) 0.0175(4) -0.0006(3) 0.0036(3) 0.0005(3)
C8 0.0146(4) 0.0146(4) 0.0216(5) -0.0006(3) 0.0011(4) 0.0003(4)

loop_
_atom_site_type_symbol
_atom_site_label
_atom_site_fract_x
_atom_site_fract_y
_atom_site_fract_z
_atom_site_U_iso_or_equiv
_atom_site_thermal_displace_type
_atom_site_calc_flag
_atom_site_refinement_flags
_atom_site_occupancy
O O1 0.80371(15) 0.74427(3) 0.79966(12) 0.0214(2) Uani . . 1.000
N N1 0.11038(17) 0.87200(3) 0.62567(12) 0.0159(2) Uani . . 1.000
N N2 0.36157(18) 0.71520(3) 0.75584(14) 0.0186(3) Uani . . 1.000
C C1 0.19020(19) 0.82177(4) 0.64341(14) 0.0146(2) Uani . . 1.000
C C2 0.44978(19) 0.80807(4) 0.76136(14) 0.0139(2) Uani . . 1.000
C C3 0.6222(2) 0.84727(4) 0.86318(15) 0.0176(3) Uani . . 1.000
C C4 0.5320(2) 0.89865(4) 0.84480(15) 0.0199(3) Uani . . 1.000
C C5 0.2730(2) 0.91037(4) 0.72202(15) 0.0187(3) Uani . . 1.000
C C6 0.5522(2) 0.75269(4) 0.77430(14) 0.0149(2) Uani . . 1.000
F F1 0.12172(14) 0.59643(3) 0.66362(11) 0.0300(2) Uani . . 1.000
F F2 0.27896(15) 0.52181(3) 0.59164(10) 0.0292(2) Uani . . 1.000
O O2 0.73632(16) 0.53207(3) 0.90515(13) 0.0238(3) Uani . . 1.000
O O3 0.61539(15) 0.61630(3) 0.89351(11) 0.0201(2) Uani . . 1.000
C C7 0.56993(19) 0.56809(4) 0.85520(14) 0.0147(2) Uani . . 1.000
C C8 0.2715(2) 0.55331(4) 0.74290(15) 0.0177(3) Uani . . 1.000
H H1 0.06810 0.79550 0.57480 0.0180 Uiso calc R 1.000
H H1N -0.063(2) 0.8784(7) 0.543(2) 0.045(5) Uiso . . 1.000
H H2N 0.185(3) 0.7234(6) 0.750(2) 0.026(4) Uiso . . 1.000
H H3 0.80110 0.83880 0.94500 0.0210 Uiso calc R 1.000
H H3N 0.422(3) 0.6835(6) 0.773(2) 0.027(4) Uiso . . 1.000
H H4 0.64680 0.92550 0.91570 0.0240 Uiso calc R 1.000
H H5 0.21060 0.94550 0.70600 0.0220 Uiso calc R 1.000
H H6 0.171(3) 0.5363(5) 0.822(2) 0.017(3) Uiso . . 1.000

loop_
_atom_type_symbol
_atom_type_description
_atom_type_scat_dispersion_real
_atom_type_scat_dispersion_imag
_atom_type_scat_source
O O 0.0106 0.0060 'International Tables Vol C Tables 4.2.6.8 and 6.1.1.4'
N N 0.0061 0.0033 'International Tables Vol C Tables 4.2.6.8 and 6.1.1.4'
F F 0.0171 0.0103 'International Tables Vol C Tables 4.2.6.8 and 6.1.1.4'
H H 0.0000 0.0000 'International Tables Vol C Tables 4.2.6.8 and 6.1.1.4'
C C 0.0033 0.0016 'International Tables Vol C Tables 4.2.6.8 and 6.1.1.4'

loop_
_geom_angle_atom_site_label_1
_geom_angle_atom_site_label_2
_geom_angle_atom_site_label_3
_geom_angle_site_symmetry_1
_geom_angle_site_symmetry_2
_geom_angle_site_symmetry_3
_geom_angle
_geom_angle_publ_flag
C1 N1 C5 . . . 122.13(9) no
C1 N1 H1N . . . 115.7(11) no
C5 N1 H1N . . . 122.2(11) no
C6 N2 H2N . . . 120.1(10) no
H2N N2 H3N . . . 121.9(14) no
C6 N2 H3N . . . 116.9(10) no
N1 C1 C2 . . . 120.28(9) no
C1 C2 C6 . . . 121.49(9) no
C1 C2 C3 . . . 118.61(9) no
C3 C2 C6 . . . 119.85(9) no
C2 C3 C4 . . . 119.80(10) no
C3 C4 C5 . . . 119.28(10) no
N1 C5 C4 . . . 119.88(9) no
O1 C6 C2 . . . 119.22(9) no
N2 C6 C2 . . . 116.95(9) no
O1 C6 N2 . . . 123.83(10) no
N1 C1 H1 . . . 120.00 no
C2 C1 H1 . . . 120.00 no
C2 C3 H3 . . . 120.00 no
C4 C3 H3 . . . 120.00 no
C3 C4 H4 . . . 120.00 no
C5 C4 H4 . . . 120.00 no
N1 C5 H5 . . . 120.00 no
C4 C5 H5 . . . 120.00 no
O2 C7 O3 . . . 126.89(10) no
O2 C7 C8 . . . 116.72(9) no
O3 C7 C8 . . . 116.32(9) no
F1 C8 F2 . . . 106.01(8) no
F1 C8 C7 . . . 111.16(8) no
F2 C8 C7 . . . 109.38(8) no
F1 C8 H6 . . . 107.4(9) no
F2 C8 H6 . . . 109.8(8) no
C7 C8 H6 . . . 112.9(9) no

loop_
_geom_bond_atom_site_label_1
_geom_bond_atom_site_label_2
_geom_bond_site_symmetry_1
_geom_bond_site_symmetry_2
_geom_bond_distance
_geom_bond_publ_flag
F1 C8 . . 1.3676(13) no
F2 C8 . . 1.3642(13) no
O1 C6 . . 1.2364(13) no
O2 C7 . . 1.2272(13) no
O3 C7 . . 1.2721(13) no
N1 C1 . . 1.3425(13) no
N1 C5 . . 1.3405(13) no
N2 C6 . . 1.3323(13) no
N1 H1N . . 0.920(12) no
N2 H2N . . 0.895(16) no
N2 H3N . . 0.863(15) no
C1 C2 . . 1.3851(14) no
C2 C6 . . 1.5020(14) no
C2 C3 . . 1.3928(14) no
C3 C4 . . 1.3854(15) no
C4 C5 . . 1.3838(15) no
C1 H1 . . 0.9500 no
C3 H3 . . 0.9500 no
C4 H4 . . 0.9500 no
C5 H5 . . 0.9500 no
C7 C8 . . 1.5342(14) no
C8 H6 . . 0.960(14) no

loop_
_geom_contact_atom_site_label_1
_geom_contact_atom_site_label_2
_geom_contact_distance
_geom_contact_site_symmetry_1
_geom_contact_site_symmetry_2
_geom_contact_publ_flag
F1 C3 3.1645(13) . 4_464 no
F1 O3 2.6133(11) . . no
F1 C4 3.1997(13) . 4_464 no
F2 C4 3.2885(13) . 2_646 no
F2 C4 3.1834(13) . 4_564 no
F2 F2 2.9535(11) . 3_566 no
F2 F2 3.0741(11) . 3_666 no
F2 O2 2.7472(11) . . no
F2 C5 3.1716(13) . 4_564 no
F1 H4 2.6100 . 4_464 no
F1 H3 2.5300 . 4_464 no
F1 H3N 2.682(15) . . no
F2 H4 2.8400 . 4_564 no
F2 H5 2.8300 . 4_564 no
F2 H4 2.5000 . 2_646 no
O1 C1 3.1763(13) . 4_665 no
O1 C1 3.1802(13) . 1_655 no
O1 N2 2.9801(12) . 1_655 no
O2 C8 3.2403(14) . 1_655 no
O2 F2 2.7472(11) . . no
O2 O2 3.0848(12) . 3_767 no
O2 C8 3.3558(13) . 3_667 no
O2 C5 3.2458(13) . 2_646 no
O2 N1 3.2275(12) . 4_665 no
O2 C5 3.3464(14) . 4_665 no
O3 F1 2.6133(11) . . no
O3 C5 3.3459(13) . 4_565 no
O3 N2 2.8836(11) . . no
O3 N1 2.5921(12) . 4_665 no
O3 C1 3.3389(13) . 4_665 no
O3 C4 3.4089(13) . 4_565 no
O1 H2N 2.099(15) . 1_655 no
O1 H3 2.6400 . . no
O1 H1 2.3000 . 4_665 no
O1 H1 2.6900 . 1_655 no
O2 H6 2.577(13) . 3_667 no
O2 H1N 2.589(17) . 4_665 no
O2 H6 2.405(15) . 1_655 no
O2 H5 2.7900 . 4_665 no
O2 H5 2.4000 . 2_646 no
O3 H3N 2.046(15) . . no
O3 H1N 1.675(12) . 4_665 no
N1 C3 3.3972(14) . 1_455 no
N1 C7 3.2463(13) . 4_464 no
N1 O2 3.2275(12) . 4_464 no
N1 O3 2.5921(12) . 4_464 no
N2 O3 2.8836(11) . . no
N2 O1 2.9801(12) . 1_455 no
N2 C1 3.2748(14) . 4_565 no
N2 H1 2.6500 . . no
C1 O1 3.1802(13) . 1_455 no
C1 N2 3.2748(14) . 4_564 no
C1 O1 3.1763(13) . 4_464 no
C1 O3 3.3389(13) . 4_464 no
C3 N1 3.3972(14) . 1_655 no
C3 F1 3.1645(13) . 4_665 no
C4 F2 3.1834(13) . 4_565 no
C4 O3 3.4089(13) . 4_564 no
C4 F2 3.2885(13) . 2_656 no
C4 F1 3.1997(13) . 4_665 no
C5 O2 3.3464(14) . 4_464 no
C5 C8 3.5712(15) . 4_564 no
C5 F2 3.1716(13) . 4_565 no
C5 O3 3.3459(13) . 4_564 no
C5 C7 3.4089(14) . 4_564 no
C5 O2 3.2458(13) . 2_656 no
C7 C5 3.4089(14) . 4_565 no
C7 N1 3.2463(13) . 4_665 no
C8 C5 3.5712(15) . 4_565 no
C8 O2 3.3558(13) . 3_667 no
C8 O2 3.2403(14) . 1_455 no
C1 H2N 3.054(14) . 4_564 no
C1 H2N 2.636(15) . . no
C7 H3N 3.065(15) . . no
C7 H1N 2.388(14) . 4_665 no
H1 O1 2.3000 . 4_464 no
H1 H2N 2.2200 . . no
H1 N2 2.6500 . . no
H1 O1 2.6900 . 1_455 no
H1N O3 1.675(12) . 4_464 no
H1N C7 2.388(14) . 4_464 no
H1N O2 2.589(17) . 4_464 no
H2N C1 3.054(14) . 4_565 no
H2N O1 2.099(15) . 1_455 no
H2N C1 2.636(15) . . no
H2N H1 2.2200 . . no
H3 O1 2.6400 . . no
H3 F1 2.5300 . 4_665 no
H3N F1 2.682(15) . . no
H3N O3 2.046(15) . . no
H3N C7 3.065(15) . . no
H4 F2 2.8400 . 4_565 no
H4 F2 2.5000 . 2_656 no
H4 F1 2.6100 . 4_665 no
H5 F2 2.8300 . 4_565 no
H5 O2 2.7900 . 4_464 no
H5 O2 2.4000 . 2_656 no
H6 O2 2.405(15) . 1_455 no
H6 O2 2.577(13) . 3_667 no

loop_
_geom_hbond_atom_site_label_D
_geom_hbond_atom_site_label_H
_geom_hbond_atom_site_label_A
_geom_hbond_site_symmetry_A
_geom_hbond_distance_DH
_geom_hbond_distance_HA
_geom_hbond_distance_DA
_geom_hbond_angle_DHA
_geom_hbond_publ_flag
N1 H1N O2 4_464 0.920(12) 2.589(17) 3.2275(12) 127.0(13) yes
N1 H1N O3 4_464 0.920(12) 1.675(12) 2.5921(12) 174.3(17) yes
N2 H2N O1 1_455 0.895(16) 2.099(15) 2.9801(12) 167.9(13) yes
N2 H3N O3 . 0.863(15) 2.046(15) 2.8836(11) 163.2(13) yes
C1 H1 O1 4_464 0.9500 2.3000 3.1763(13) 154.00 yes
C3 H3 F1 4_665 0.9500 2.5300 3.1645(13) 124.00 yes
C4 H4 F2 2_656 0.9500 2.5000 3.2885(13) 141.00 yes
C5 H5 O2 2_656 0.9500 2.4000 3.2458(13) 149.00 yes
C8 H6 O2 1_455 0.960(14) 2.405(15) 3.2403(14) 145.2(11) yes
C8 H6 O2 3_667 0.960(14) 2.577(13) 3.3558(13) 138.3(12) yes

loop_
_geom_torsion_atom_site_label_1
_geom_torsion_atom_site_label_2
_geom_torsion_atom_site_label_3
_geom_torsion_atom_site_label_4
_geom_torsion_site_symmetry_1
_geom_torsion_site_symmetry_2
_geom_torsion_site_symmetry_3
_geom_torsion_site_symmetry_4
_geom_torsion
_geom_torsion_publ_flag
C5 N1 C1 C2 . . . . -1.18(15) no
C1 N1 C5 C4 . . . . -0.15(15) no
N1 C1 C2 C3 . . . . 1.24(15) no
N1 C1 C2 C6 . . . . -176.03(9) no
C1 C2 C3 C4 . . . . -0.02(15) no
C6 C2 C3 C4 . . . . 177.30(9) no
C1 C2 C6 O1 . . . . 146.44(10) no
C1 C2 C6 N2 . . . . -33.06(14) no
C3 C2 C6 O1 . . . . -30.80(14) no
C3 C2 C6 N2 . . . . 149.70(10) no
C2 C3 C4 C5 . . . . -1.27(15) no
C3 C4 C5 N1 . . . . 1.38(15) no
O2 C7 C8 F1 . . . . -168.25(9) no
O2 C7 C8 F2 . . . . -51.53(12) no
O3 C7 C8 F1 . . . . 14.57(12) no
O3 C7 C8 F2 . . . . 131.29(9) no

loop_
_cod_related_entry_id
_cod_related_entry_database
_cod_related_entry_code
1 ChemSpider 30655912
